data_7220519
loop_
_publ_author_name
'Hu, Fei-Long'
'Wang, Shu-Long'
'Abrahams, Brendan F.'
'Lang, Jian-Ping'

_publ_section_title
;
 Observance of a large conformational change associated with the rotation
 of the naphthyl groups during the photodimerization of criss-cross
 aligned C&#xE001;C bonds within a 2D coordination polymer
;
_journal_issue 26
_journal_name_full CrystEngComm
_journal_page_first 4903
_journal_paper_doi 10.1039/C5CE00594A
_journal_volume 17
_journal_year 2015
_chemical_formula_sum 'C57.25 H42.75 N2.25 O11 Zn2'
_chemical_formula_weight 1068.93
_chemical_name_systematic
; 
 ? 
;
_space_group_IT_number 14
_symmetry_cell_setting monoclinic
_symmetry_space_group_name_Hall '-P 2ybc'
_symmetry_space_group_name_H-M 'P 1 21/c 1'
_atom_sites_solution_hydrogens geom
_atom_sites_solution_primary direct
_atom_sites_solution_secondary difmap
_audit_block_doi 10.5517/cc12pd9g
_audit_creation_method SHELXL-97
_audit_update_record
;
2015-05-10 deposited with the CCDC.
2015-05-12 downloaded from the CCDC.
;
_cell_angle_alpha 90.00
_cell_angle_beta 109.140(3)
_cell_angle_gamma 90.00
_cell_formula_units_Z 4
_cell_length_a 14.3619(4)
_cell_length_b 24.7111(6)
_cell_length_c 15.9255(4)
_cell_measurement_reflns_used 10473
_cell_measurement_temperature 293(2)
_cell_measurement_theta_max 26.2320
_cell_measurement_theta_min 3.0900
_cell_volume 5339.5(3)
_computing_cell_refinement 'Bruker SMART'
_computing_data_collection 'Bruker SMART'
_computing_data_reduction 'Bruker SHELXTL'
_computing_molecular_graphics 'Bruker SHELXTL'
_computing_publication_material 'Bruker SHELXTL'
_computing_structure_refinement 'SHELXL-97 (Sheldrick, 1997)'
_computing_structure_solution 'SHELXS-97 (Sheldrick, 1990)'
_diffrn_ambient_temperature 293(2)
_diffrn_measured_fraction_theta_full 0.998
_diffrn_measured_fraction_theta_max 0.998
_diffrn_measurement_device_type 'CCD area detector'
_diffrn_measurement_method 'phi and omega scans'
_diffrn_radiation_monochromator graphite
_diffrn_radiation_source 'fine-focus sealed tube'
_diffrn_radiation_type MoK\a
_diffrn_radiation_wavelength 0.71073
_diffrn_reflns_av_R_equivalents 0.0000
_diffrn_reflns_av_sigmaI/netI 0.0755
_diffrn_reflns_limit_h_max 16
_diffrn_reflns_limit_h_min -17
_diffrn_reflns_limit_k_max 29
_diffrn_reflns_limit_k_min 0
_diffrn_reflns_limit_l_max 18
_diffrn_reflns_limit_l_min 0
_diffrn_reflns_number 9366
_diffrn_reflns_theta_full 25.01
_diffrn_reflns_theta_max 25.01
_diffrn_reflns_theta_min 2.82
_exptl_absorpt_coefficient_mu 0.959
_exptl_absorpt_correction_T_max 0.8387
_exptl_absorpt_correction_T_min 0.8313
_exptl_absorpt_correction_type multi-scan
_exptl_absorpt_process_details sadabs
_exptl_crystal_colour Colorless
_exptl_crystal_density_diffrn 1.330
_exptl_crystal_density_method 'not measured'
_exptl_crystal_description Rodlike
_exptl_crystal_F_000 2200
_exptl_crystal_size_max 0.20
_exptl_crystal_size_mid 0.20
_exptl_crystal_size_min 0.19
_platon_squeeze_details
;
The uncoordinated N-donor ligands were highly disordered and could not be 
modeled properly, thus the SQUEEZE routine of PLATON was applied 
to remove the contributions to the scattering from the ligand 
molecules. The reported refinements are of the guest-free structures 
using the *.hkp files produced via the SQUEEZE routine.  
These ligand molecules (one quarter of 4-spy and one water molecuels)
 were directly included in the final 
molecular formula based on the element analysis and SQUEEZE analyses.
;
_refine_diff_density_max 0.443
_refine_diff_density_min -0.386
_refine_diff_density_rms 0.067
_refine_ls_extinction_method none
_refine_ls_goodness_of_fit_ref 0.992
_refine_ls_hydrogen_treatment constr
_refine_ls_matrix_type full
_refine_ls_number_parameters 613
_refine_ls_number_reflns 9366
_refine_ls_number_restraints 0
_refine_ls_restrained_S_all 0.992
_refine_ls_R_factor_all 0.0761
_refine_ls_R_factor_gt 0.0468
_refine_ls_shift/su_max 0.001
_refine_ls_shift/su_mean 0.000
_refine_ls_structure_factor_coef Fsqd
_refine_ls_weighting_details 'calc w=1/[\s^2^(Fo^2^)+(0.0422P)^2^+0.0000P] where P=(Fo^2^+2Fc^2^)/3'
_refine_ls_weighting_scheme calc
_refine_ls_wR_factor_gt 0.1034
_refine_ls_wR_factor_ref 0.1142
_reflns_number_gt 6453
_reflns_number_total 9366
_reflns_threshold_expression >2sigma(I)
_cod_data_source_file c5ce00594a2.cif
_cod_data_source_block 1
_cod_depositor_comments
;
The following automatic conversions were performed:

'_symmetry_cell_setting' value 'Monoclinic' changed to 'monoclinic'
according to
/usr/data/users/saulius/crontab/automatic-downloads/rss-feeds/RSC/lib/dictionaries/cif_core.dic
dictionary named 'cif_core.dic' version 2.4.2 from 2011-04-26.

Automatic conversion script
Id: cif_fix_values 3271 2015-04-21 07:52:19Z andrius 

 Adding full bibliography for 7220519--7220523.cif.
;
_cod_original_cell_volume 5339.5(2)
_cod_original_sg_symbol_H-M P21/c
_cod_database_code 7220519

loop_
_symmetry_equiv_pos_as_xyz
'x, y, z'
'-x, y+1/2, -z+1/2'
'-x, -y, -z'
'x, -y-1/2, z-1/2'

loop_
_atom_site_label
_atom_site_type_symbol
_atom_site_fract_x
_atom_site_fract_y
_atom_site_fract_z
_atom_site_U_iso_or_equiv
_atom_site_adp_type
_atom_site_occupancy
_atom_site_symmetry_multiplicity
_atom_site_calc_flag
_atom_site_refinement_flags
Zn1 Zn 0.34252(3) 0.274139(15) 0.38466(2) 0.03458(13) Uani 1 1 d .
Zn2 Zn 0.18768(3) 0.262183(16) 0.16365(3) 0.03578(13) Uani 1 1 d .
N1 N 0.42940(19) 0.30385(11) 0.50263(17) 0.0349(7) Uani 1 1 d .
N2 N 0.0980(2) 0.27996(11) 0.03889(18) 0.0373(7) Uani 1 1 d .
O1 O -0.23985(18) 0.68765(9) 0.33724(15) 0.0463(6) Uani 1 1 d .
O2 O -0.0917(2) 0.68398(10) 0.32666(17) 0.0592(7) Uani 1 1 d .
O3 O 0.30600(17) 0.19850(9) 0.38542(15) 0.0421(6) Uani 1 1 d .
O4 O 0.44879(18) 0.19254(10) 0.36216(15) 0.0482(6) Uani 1 1 d .
O5 O 0.33378(17) -0.05645(9) 0.36531(16) 0.0460(6) Uani 1 1 d .
O6 O 0.60172(17) -0.18776(10) 0.19417(15) 0.0482(6) Uani 1 1 d .
O7 O 0.69380(17) -0.19597(9) 0.33603(15) 0.0419(6) Uani 1 1 d .
O8 O 0.21804(17) 0.31078(9) 0.37728(16) 0.0448(6) Uani 1 1 d .
O9 O 0.12389(17) 0.30086(10) 0.23602(16) 0.0491(7) Uani 1 1 d .
O10 O -0.16270(16) 0.43475(9) 0.38431(15) 0.0428(6) Uani 1 1 d .
C1 C 0.5042(3) 0.33780(16) 0.5095(2) 0.0527(10) Uani 1 1 d .
H1 H 0.5131 0.3499 0.4574 0.063 Uiso 1 1 calc R
C2 C 0.5676(3) 0.35560(16) 0.5876(2) 0.0564(11) Uani 1 1 d .
H2 H 0.6184 0.3789 0.5878 0.068 Uiso 1 1 calc R
C3 C 0.5572(3) 0.33928(14) 0.6677(2) 0.0433(9) Uani 1 1 d .
C4 C 0.4776(3) 0.30574(17) 0.6601(2) 0.0561(11) Uani 1 1 d .
H4 H 0.4647 0.2947 0.7110 0.067 Uiso 1 1 calc R
C5 C 0.4181(3) 0.28866(16) 0.5789(2) 0.0503(10) Uani 1 1 d .
H5 H 0.3667 0.2651 0.5767 0.060 Uiso 1 1 calc R
C6 C 0.6243(3) 0.35393(16) 0.7551(2) 0.0505(10) Uani 1 1 d .
H6 H 0.6073 0.3432 0.8041 0.061 Uiso 1 1 calc R
C7 C 0.7077(3) 0.38141(17) 0.7707(3) 0.0592(11) Uani 1 1 d .
H7 H 0.7228 0.3927 0.7209 0.071 Uiso 1 1 calc R
C8 C 0.7793(3) 0.39610(17) 0.8576(3) 0.0630(12) Uani 1 1 d .
C9 C 0.8691(4) 0.4172(2) 0.8614(3) 0.0856(15) Uani 1 1 d .
H9 H 0.8829 0.4232 0.8091 0.103 Uiso 1 1 calc R
C10 C 0.9398(4) 0.4295(2) 0.9430(4) 0.1010(17) Uani 1 1 d .
H10 H 1.0005 0.4438 0.9454 0.121 Uiso 1 1 calc R
C11 C 0.9184(5) 0.4204(2) 1.0194(4) 0.1029(19) Uani 1 1 d .
H11 H 0.9653 0.4283 1.0740 0.123 Uiso 1 1 calc R
C12 C 0.8305(5) 0.4003(2) 1.0168(3) 0.0979(18) Uani 1 1 d .
H12 H 0.8170 0.3952 1.0695 0.117 Uiso 1 1 calc R
C13 C 0.7606(4) 0.3871(2) 0.9372(3) 0.0795(14) Uani 1 1 d .
H13 H 0.7008 0.3722 0.9363 0.095 Uiso 1 1 calc R
C14 C 0.1337(3) 0.29465(14) -0.0256(2) 0.0431(9) Uani 1 1 d .
H14 H 0.2008 0.3018 -0.0100 0.052 Uiso 1 1 calc R
C15 C 0.0778(3) 0.29964(15) -0.1121(2) 0.0483(10) Uani 1 1 d .
H15 H 0.1064 0.3104 -0.1540 0.058 Uiso 1 1 calc R
C16 C -0.0210(3) 0.28874(16) -0.1378(2) 0.0515(10) Uani 1 1 d .
C17 C -0.0603(3) 0.27547(16) -0.0711(3) 0.0559(11) Uani 1 1 d .
H17 H -0.1277 0.2696 -0.0850 0.067 Uiso 1 1 calc R
C18 C 0.0008(3) 0.27119(15) 0.0146(3) 0.0500(10) Uani 1 1 d .
H18 H -0.0263 0.2617 0.0582 0.060 Uiso 1 1 calc R
C19 C -0.0792(3) 0.29104(18) -0.2339(3) 0.0647(12) Uani 1 1 d .
H19 H -0.0515 0.3091 -0.2712 0.078 Uiso 1 1 calc R
C20 C -0.1635(3) 0.27029(17) -0.2688(3) 0.0664(12) Uani 1 1 d .
H20 H -0.1934 0.2550 -0.2307 0.080 Uiso 1 1 calc R
C21 C -0.2198(3) 0.26833(18) -0.3673(3) 0.0639(12) Uani 1 1 d .
C22 C -0.1983(3) 0.3019(2) -0.4286(3) 0.0715(13) Uani 1 1 d .
H22 H -0.1461 0.3262 -0.4095 0.086 Uiso 1 1 calc R
C23 C -0.2548(4) 0.2993(2) -0.5195(3) 0.0781(14) Uani 1 1 d .
H23 H -0.2411 0.3221 -0.5604 0.094 Uiso 1 1 calc R
C24 C -0.3313(4) 0.2622(2) -0.5466(3) 0.0831(15) Uani 1 1 d .
H24 H -0.3691 0.2597 -0.6063 0.100 Uiso 1 1 calc R
C25 C -0.3510(4) 0.2294(2) -0.4862(4) 0.0845(15) Uani 1 1 d .
H25 H -0.4021 0.2044 -0.5053 0.101 Uiso 1 1 calc R
C26 C -0.2972(4) 0.23231(19) -0.3976(3) 0.0787(14) Uani 1 1 d .
H26 H -0.3129 0.2098 -0.3574 0.094 Uiso 1 1 calc R
C27 C 0.6192(2) -0.18029(12) 0.2758(2) 0.0323(8) Uani 1 1 d .
C28 C 0.5418(2) -0.14950(12) 0.3008(2) 0.0294(7) Uani 1 1 d .
C29 C 0.4560(3) -0.13350(14) 0.2367(2) 0.0410(9) Uani 1 1 d .
C30 C 0.5561(3) -0.13498(16) 0.3878(2) 0.0522(10) Uani 1 1 d .
C31 C 0.4866(3) -0.10525(16) 0.4094(2) 0.0542(11) Uani 1 1 d .
H31 H 0.4958 -0.0967 0.4685 0.065 Uiso 1 1 calc R
C32 C 0.4041(3) -0.08833(13) 0.3443(2) 0.0388(8) Uani 1 1 d .
C33 C 0.3860(2) -0.10319(14) 0.2574(2) 0.0415(9) Uani 1 1 d .
H33 H 0.3279 -0.0930 0.2135 0.050 Uiso 1 1 calc R
C34 C 0.3478(2) -0.00115(14) 0.3663(2) 0.0367(8) Uani 1 1 d .
C35 C 0.4262(3) 0.02307(15) 0.3487(2) 0.0467(10) Uani 1 1 d .
H35 H 0.4738 0.0020 0.3363 0.056 Uiso 1 1 calc R
C36 C 0.4331(2) 0.07878(15) 0.3495(2) 0.0425(9) Uani 1 1 d .
H36 H 0.4856 0.0950 0.3373 0.051 Uiso 1 1 calc R
H30 H 0.6123 -0.1456 0.4328 0.051 Uiso 1 1 d R
C37 C 0.3637(2) 0.11099(13) 0.3682(2) 0.0318(8) Uani 1 1 d .
C38 C 0.2848(2) 0.08563(14) 0.3846(2) 0.0395(9) Uani 1 1 d .
H38 H 0.2365 0.1066 0.3961 0.047 Uiso 1 1 calc R
C39 C 0.2769(2) 0.03014(14) 0.3841(2) 0.0422(9) Uani 1 1 d .
H39 H 0.2241 0.0138 0.3958 0.051 Uiso 1 1 calc R
C40 C 0.3750(3) 0.17114(14) 0.3712(2) 0.0366(8) Uani 1 1 d .
C41 C -0.1649(3) 0.66091(15) 0.3344(2) 0.0416(9) Uani 1 1 d .
C42 C 0.1397(3) 0.31630(13) 0.3146(2) 0.0346(8) Uani 1 1 d .
C43 C 0.0566(2) 0.34527(12) 0.3327(2) 0.0306(8) Uani 1 1 d .
C44 C -0.0292(2) 0.35735(13) 0.2657(2) 0.0375(8) Uani 1 1 d .
H44 H -0.0374 0.3457 0.2082 0.045 Uiso 1 1 calc R
C45 C -0.1031(2) 0.38636(14) 0.2819(2) 0.0422(9) Uani 1 1 d .
H45 H -0.1613 0.3941 0.2363 0.051 Uiso 1 1 calc R
C46 C -0.0889(2) 0.40369(13) 0.3673(2) 0.0357(8) Uani 1 1 d .
C47 C -0.0075(3) 0.39008(15) 0.4357(2) 0.0504(10) Uani 1 1 d .
H47 H -0.0016 0.4001 0.4935 0.061 Uiso 1 1 calc R
C48 C 0.0669(3) 0.36115(14) 0.4186(2) 0.0453(9) Uani 1 1 d .
H48 H 0.1238 0.3524 0.4650 0.054 Uiso 1 1 calc R
C49 C -0.1599(2) 0.48954(14) 0.3694(2) 0.0363(8) Uani 1 1 d .
C50 C -0.0867(2) 0.51493(14) 0.3453(2) 0.0413(9) Uani 1 1 d .
H50 H -0.0355 0.4948 0.3373 0.050 Uiso 1 1 calc R
C51 C -0.0902(3) 0.57063(14) 0.3332(2) 0.0426(9) Uani 1 1 d .
H51 H -0.0405 0.5878 0.3176 0.051 Uiso 1 1 calc R
H29 H 0.4438 -0.1438 0.1775 0.051 Uiso 1 1 d R
C52 C -0.1661(2) 0.60099(13) 0.3439(2) 0.0351(8) Uani 1 1 d .
C53 C -0.2396(2) 0.57457(14) 0.3672(2) 0.0416(9) Uani 1 1 d .
H53 H -0.2913 0.5945 0.3746 0.050 Uiso 1 1 calc R
C54 C -0.2370(2) 0.51946(14) 0.3795(2) 0.0434(9) Uani 1 1 d .
H54 H -0.2870 0.5023 0.3946 0.052 Uiso 1 1 calc R

loop_
_atom_site_aniso_label
_atom_site_aniso_U_11
_atom_site_aniso_U_22
_atom_site_aniso_U_33
_atom_site_aniso_U_23
_atom_site_aniso_U_13
_atom_site_aniso_U_12
Zn1 0.0333(2) 0.0373(3) 0.0352(2) 0.00853(18) 0.01408(18) 0.00402(17)
Zn2 0.0356(2) 0.0370(3) 0.0389(2) -0.01060(18) 0.01786(19) -0.00749(18)
N1 0.0356(17) 0.0346(17) 0.0385(16) 0.0062(13) 0.0176(14) 0.0041(13)
N2 0.0359(18) 0.0424(19) 0.0372(16) -0.0031(13) 0.0169(14) -0.0041(13)
O1 0.0451(16) 0.0349(15) 0.0518(15) 0.0018(12) 0.0063(13) 0.0088(12)
O2 0.076(2) 0.0440(17) 0.0711(19) 0.0044(14) 0.0427(17) 0.0014(15)
O3 0.0436(15) 0.0323(14) 0.0518(15) 0.0015(11) 0.0175(12) 0.0085(11)
O4 0.0476(16) 0.0458(16) 0.0513(15) -0.0076(12) 0.0166(13) -0.0076(13)
O5 0.0410(15) 0.0333(15) 0.0704(17) -0.0087(12) 0.0273(13) 0.0046(11)
O6 0.0471(16) 0.0611(18) 0.0391(15) -0.0153(12) 0.0178(12) 0.0087(13)
O7 0.0415(15) 0.0442(16) 0.0421(14) 0.0132(12) 0.0168(12) 0.0157(12)
O8 0.0371(15) 0.0486(17) 0.0496(15) 0.0051(12) 0.0154(13) 0.0144(12)
O9 0.0478(16) 0.0582(17) 0.0466(15) -0.0165(13) 0.0227(13) 0.0036(13)
O10 0.0404(15) 0.0300(15) 0.0633(16) -0.0066(12) 0.0241(13) 0.0063(11)
C1 0.060(3) 0.065(3) 0.039(2) 0.003(2) 0.025(2) -0.016(2)
C2 0.059(3) 0.063(3) 0.047(2) -0.005(2) 0.018(2) -0.026(2)
C3 0.044(2) 0.045(2) 0.042(2) -0.0061(18) 0.0161(18) 0.0008(18)
C4 0.068(3) 0.072(3) 0.036(2) 0.001(2) 0.026(2) -0.014(2)
C5 0.054(3) 0.059(3) 0.041(2) 0.0016(19) 0.020(2) -0.016(2)
C6 0.053(3) 0.056(3) 0.044(2) -0.0034(19) 0.018(2) 0.005(2)
C7 0.060(3) 0.068(3) 0.050(3) 0.000(2) 0.019(2) 0.004(2)
C8 0.059(3) 0.056(3) 0.060(3) -0.015(2) 0.001(2) 0.004(2)
C9 0.084(4) 0.084(4) 0.078(3) -0.018(3) 0.012(3) -0.018(3)
C10 0.081(4) 0.094(4) 0.109(5) -0.019(4) 0.006(4) -0.022(3)
C11 0.102(5) 0.103(5) 0.076(4) -0.020(3) -0.008(4) -0.007(4)
C12 0.108(5) 0.113(5) 0.056(3) -0.020(3) 0.005(3) 0.002(4)
C13 0.079(4) 0.099(4) 0.053(3) -0.016(3) 0.012(3) -0.003(3)
C14 0.043(2) 0.044(2) 0.047(2) -0.0030(18) 0.0209(19) -0.0035(17)
C15 0.053(3) 0.047(3) 0.049(2) -0.0013(19) 0.022(2) -0.0006(19)
C16 0.059(3) 0.052(3) 0.041(2) 0.0026(19) 0.013(2) 0.011(2)
C17 0.036(2) 0.063(3) 0.062(3) -0.003(2) 0.007(2) -0.0053(19)
C18 0.043(2) 0.063(3) 0.048(2) -0.0001(19) 0.020(2) -0.0054(19)
C19 0.051(3) 0.057(3) 0.080(3) 0.002(2) 0.014(2) 0.006(2)
C20 0.048(3) 0.060(3) 0.088(3) 0.003(2) 0.018(3) 0.000(2)
C21 0.055(3) 0.066(3) 0.058(3) 0.001(2) 0.002(2) 0.011(2)
C22 0.047(3) 0.079(4) 0.074(3) -0.024(3) 0.001(2) 0.004(2)
C23 0.076(4) 0.089(4) 0.066(3) -0.003(3) 0.018(3) 0.019(3)
C24 0.078(4) 0.083(4) 0.062(3) -0.016(3) -0.013(3) 0.018(3)
C25 0.071(3) 0.067(4) 0.085(4) -0.016(3) -0.016(3) 0.004(3)
C26 0.071(3) 0.069(4) 0.075(3) -0.005(3) -0.004(3) -0.005(3)
C27 0.039(2) 0.0219(19) 0.040(2) 0.0006(15) 0.0172(17) 0.0003(15)
C28 0.0330(19) 0.0259(19) 0.0300(18) -0.0031(14) 0.0112(15) 0.0031(14)
C29 0.040(2) 0.047(2) 0.034(2) -0.0078(17) 0.0092(17) 0.0040(17)
C30 0.051(2) 0.066(3) 0.033(2) -0.0006(19) 0.0043(18) 0.029(2)
C31 0.055(3) 0.071(3) 0.035(2) -0.0121(19) 0.0111(19) 0.027(2)
C32 0.038(2) 0.033(2) 0.051(2) -0.0084(17) 0.0209(18) 0.0054(16)
C33 0.0271(19) 0.050(2) 0.042(2) -0.0019(17) 0.0038(16) 0.0073(16)
C34 0.036(2) 0.035(2) 0.0379(19) -0.0056(16) 0.0110(16) 0.0041(16)
C35 0.037(2) 0.045(3) 0.062(2) -0.0141(19) 0.0221(19) 0.0050(17)
C36 0.035(2) 0.046(3) 0.051(2) -0.0110(18) 0.0192(18) -0.0022(17)
C37 0.0301(19) 0.034(2) 0.0245(17) -0.0066(15) 0.0001(14) 0.0020(15)
C38 0.034(2) 0.037(2) 0.048(2) -0.0038(17) 0.0148(17) 0.0099(16)
C39 0.037(2) 0.039(2) 0.055(2) -0.0028(18) 0.0200(18) 0.0041(16)
C40 0.038(2) 0.044(2) 0.0218(17) 0.0004(16) 0.0010(15) 0.0066(18)
C41 0.053(3) 0.043(3) 0.0250(19) 0.0003(16) 0.0077(17) 0.0028(19)
C42 0.039(2) 0.025(2) 0.043(2) 0.0017(16) 0.0168(18) -0.0002(15)
C43 0.034(2) 0.0241(19) 0.0349(19) -0.0020(14) 0.0131(16) 0.0017(14)
C44 0.040(2) 0.038(2) 0.0314(19) -0.0084(16) 0.0080(17) 0.0062(16)
C45 0.030(2) 0.050(2) 0.039(2) -0.0026(17) 0.0017(16) 0.0072(17)
C46 0.035(2) 0.028(2) 0.046(2) -0.0029(16) 0.0149(17) 0.0069(15)
C47 0.053(3) 0.063(3) 0.036(2) -0.0102(19) 0.0146(19) 0.018(2)
C48 0.042(2) 0.054(3) 0.034(2) -0.0008(17) 0.0054(17) 0.0191(18)
C49 0.033(2) 0.032(2) 0.040(2) -0.0081(16) 0.0058(16) 0.0047(15)
C50 0.036(2) 0.040(2) 0.049(2) -0.0067(17) 0.0158(18) 0.0087(16)
C51 0.046(2) 0.040(2) 0.045(2) -0.0038(17) 0.0194(18) 0.0011(17)
C52 0.040(2) 0.034(2) 0.0260(17) -0.0023(15) 0.0033(15) 0.0087(16)
C53 0.029(2) 0.041(2) 0.053(2) -0.0054(18) 0.0103(17) 0.0101(16)
C54 0.032(2) 0.035(2) 0.065(3) -0.0064(18) 0.0191(19) 0.0011(16)

loop_
_atom_type_symbol
_atom_type_description
_atom_type_scat_dispersion_real
_atom_type_scat_dispersion_imag
_atom_type_scat_source
C C 0.0033 0.0016 'International Tables Vol C Tables 4.2.6.8 and 6.1.1.4'
H H 0.0000 0.0000 'International Tables Vol C Tables 4.2.6.8 and 6.1.1.4'
N N 0.0061 0.0033 'International Tables Vol C Tables 4.2.6.8 and 6.1.1.4'
O O 0.0106 0.0060 'International Tables Vol C Tables 4.2.6.8 and 6.1.1.4'
Zn Zn 0.2839 1.4301 'International Tables Vol C Tables 4.2.6.8 and 6.1.1.4'

loop_
_geom_angle_atom_site_label_1
_geom_angle_atom_site_label_2
_geom_angle_atom_site_label_3
_geom_angle
_geom_angle_site_symmetry_1
_geom_angle_site_symmetry_3
O6 Zn1 O3 129.84(10) 2_655 .
O6 Zn1 O8 107.28(10) 2_655 .
O3 Zn1 O8 101.58(10) . .
O6 Zn1 N1 99.51(10) 2_655 .
O3 Zn1 N1 115.42(10) . .
O8 Zn1 N1 99.19(10) . .
O9 Zn2 O1 135.35(10) . 2_545
O9 Zn2 O7 108.19(10) . 2_655
O1 Zn2 O7 99.04(10) 2_545 2_655
O9 Zn2 N2 101.72(10) . .
O1 Zn2 N2 108.22(10) 2_545 .
O7 Zn2 N2 99.06(10) 2_655 .
O9 Zn2 O2 88.03(9) . 2_545
O1 Zn2 O2 58.83(9) 2_545 2_545
O7 Zn2 O2 157.50(10) 2_655 2_545
N2 Zn2 O2 92.50(10) . 2_545
O9 Zn2 C41 113.08(11) . 2_545
O1 Zn2 C41 29.97(10) 2_545 2_545
O7 Zn2 C41 128.98(11) 2_655 2_545
N2 Zn2 C41 100.55(11) . 2_545
O2 Zn2 C41 28.91(9) 2_545 2_545
C5 N1 C1 115.9(3) . .
C5 N1 Zn1 121.5(2) . .
C1 N1 Zn1 122.5(2) . .
C18 N2 C14 116.6(3) . .
C18 N2 Zn2 121.0(2) . .
C14 N2 Zn2 122.0(2) . .
C41 O1 Zn2 98.9(2) . 2
C41 O2 Zn2 80.8(2) . 2
C40 O3 Zn1 106.3(2) . .
C34 O5 C32 116.3(2) . .
C27 O6 Zn1 139.2(2) . 2_645
C27 O7 Zn2 133.2(2) . 2_645
C42 O8 Zn1 131.5(2) . .
C42 O9 Zn2 140.8(2) . .
C49 O10 C46 116.0(2) . .
N1 C1 C2 124.0(3) . .
C1 C2 C3 120.5(3) . .
C4 C3 C2 115.2(3) . .
C4 C3 C6 120.1(3) . .
C2 C3 C6 124.7(3) . .
C5 C4 C3 120.8(3) . .
N1 C5 C4 123.5(3) . .
C7 C6 C3 125.5(3) . .
C6 C7 C8 127.6(4) . .
C9 C8 C13 118.4(4) . .
C9 C8 C7 119.4(4) . .
C13 C8 C7 122.1(4) . .
C8 C9 C10 120.7(5) . .
C11 C10 C9 119.0(5) . .
C12 C11 C10 121.1(6) . .
C11 C12 C13 120.7(5) . .
C12 C13 C8 120.0(5) . .
N2 C14 C15 123.8(3) . .
C14 C15 C16 119.8(3) . .
C15 C16 C17 117.2(4) . .
C15 C16 C19 118.5(3) . .
C17 C16 C19 124.2(4) . .
C18 C17 C16 119.4(4) . .
N2 C18 C17 123.0(3) . .
C20 C19 C16 124.8(4) . .
C19 C20 C21 125.3(4) . .
C26 C21 C22 118.5(4) . .
C26 C21 C20 118.6(4) . .
C22 C21 C20 122.9(4) . .
C21 C22 C23 120.5(5) . .
C24 C23 C22 118.8(5) . .
C25 C24 C23 120.1(5) . .
C24 C25 C26 121.4(5) . .
C25 C26 C21 120.7(5) . .
O7 C27 O6 125.7(3) . .
O7 C27 C28 118.6(3) . .
O6 C27 C28 115.8(3) . .
C29 C28 C30 118.2(3) . .
C29 C28 C27 120.6(3) . .
C30 C28 C27 121.2(3) . .
C28 C29 C33 121.7(3) . .
C31 C30 C28 120.7(3) . .
C32 C31 C30 119.8(3) . .
C31 C32 C33 121.1(3) . .
C31 C32 O5 120.3(3) . .
C33 C32 O5 118.5(3) . .
C32 C33 C29 118.4(3) . .
O5 C34 C39 116.2(3) . .
O5 C34 C35 123.5(3) . .
C39 C34 C35 120.3(3) . .
C36 C35 C34 119.4(3) . .
C35 C36 C37 121.5(3) . .
C36 C37 C38 118.0(3) . .
C36 C37 C40 120.2(3) . .
C38 C37 C40 121.8(3) . .
C39 C38 C37 121.2(3) . .
C38 C39 C34 119.6(3) . .
O4 C40 O3 122.6(3) . .
O4 C40 C37 120.7(3) . .
O3 C40 C37 116.7(3) . .
O2 C41 O1 121.3(3) . .
O2 C41 C52 120.5(3) . .
O1 C41 C52 118.2(3) . .
O2 C41 Zn2 70.3(2) . 2
O1 C41 Zn2 51.13(17) . 2
C52 C41 Zn2 168.0(3) . 2
O8 C42 O9 126.0(3) . .
O8 C42 C43 117.7(3) . .
O9 C42 C43 116.3(3) . .
C44 C43 C48 119.0(3) . .
C44 C43 C42 121.4(3) . .
C48 C43 C42 119.5(3) . .
C43 C44 C45 121.2(3) . .
C44 C45 C46 118.4(3) . .
C47 C46 C45 121.8(3) . .
C47 C46 O10 119.2(3) . .
C45 C46 O10 119.0(3) . .
C46 C47 C48 119.3(3) . .
C47 C48 C43 120.1(3) . .
O10 C49 C50 124.1(3) . .
O10 C49 C54 115.9(3) . .
C50 C49 C54 120.0(3) . .
C49 C50 C51 119.5(3) . .
C52 C51 C50 121.0(3) . .
C51 C52 C53 118.5(3) . .
C51 C52 C41 119.4(3) . .
C53 C52 C41 122.0(3) . .
C54 C53 C52 121.0(3) . .
C53 C54 C49 119.9(3) . .

loop_
_geom_bond_atom_site_label_1
_geom_bond_atom_site_label_2
_geom_bond_distance
_geom_bond_site_symmetry_2
Zn1 O6 1.940(2) 2_655
Zn1 O3 1.942(2) .
Zn1 O8 1.973(2) .
Zn1 N1 2.022(3) .
Zn2 O9 1.943(2) .
Zn2 O1 1.990(2) 2_545
Zn2 O7 1.990(2) 2_655
Zn2 N2 2.030(3) .
Zn2 O2 2.408(3) 2_545
Zn2 C41 2.525(4) 2_545
N1 C5 1.332(4) .
N1 C1 1.339(4) .
N2 C18 1.339(4) .
N2 C14 1.339(4) .
O1 C41 1.277(4) .
O1 Zn2 1.990(2) 2
O2 C41 1.237(4) .
O2 Zn2 2.408(3) 2
O3 C40 1.280(4) .
O4 C40 1.234(4) .
O5 C34 1.381(4) .
O5 C32 1.405(3) .
O6 C27 1.254(4) .
O6 Zn1 1.940(2) 2_645
O7 C27 1.243(4) .
O7 Zn2 1.990(2) 2_645
O8 C42 1.243(4) .
O9 C42 1.255(4) .
O10 C49 1.377(4) .
O10 C46 1.405(3) .
C1 C2 1.350(5) .
C2 C3 1.393(5) .
C3 C4 1.385(5) .
C3 C6 1.454(5) .
C4 C5 1.363(5) .
C6 C7 1.329(5) .
C7 C8 1.473(6) .
C8 C9 1.373(6) .
C8 C13 1.398(6) .
C9 C10 1.395(7) .
C10 C11 1.368(7) .
C11 C12 1.345(7) .
C12 C13 1.373(6) .
C14 C15 1.354(5) .
C15 C16 1.369(5) .
C16 C17 1.395(5) .
C16 C19 1.485(6) .
C17 C18 1.363(5) .
C19 C20 1.264(5) .
C20 C21 1.511(6) .
C21 C26 1.381(6) .
C21 C22 1.391(6) .
C22 C23 1.409(6) .
C23 C24 1.387(6) .
C24 C25 1.357(7) .
C25 C26 1.370(6) .
C27 C28 1.504(4) .
C28 C29 1.376(4) .
C28 C30 1.380(4) .
C29 C33 1.377(4) .
C30 C31 1.371(4) .
C31 C32 1.360(5) .
C32 C33 1.371(4) .
C34 C39 1.381(4) .
C34 C35 1.382(4) .
C35 C36 1.380(5) .
C36 C37 1.381(4) .
C37 C38 1.394(4) .
C37 C40 1.494(4) .
C38 C39 1.376(4) .
C41 C52 1.489(5) .
C41 Zn2 2.525(4) 2
C42 C43 1.499(4) .
C43 C44 1.373(4) .
C43 C48 1.384(4) .
C44 C45 1.374(4) .
C45 C46 1.376(4) .
C46 C47 1.353(5) .
C47 C48 1.384(4) .
C49 C50 1.383(4) .
C49 C54 1.384(4) .
C50 C51 1.389(5) .
C51 C52 1.380(4) .
C52 C53 1.391(4) .
C53 C54 1.375(4) .

loop_
_platon_squeeze_void_nr
_platon_squeeze_void_average_x
_platon_squeeze_void_average_y
_platon_squeeze_void_average_z
_platon_squeeze_void_volume
_platon_squeeze_void_count_electrons
_platon_squeeze_void_content
1 0.500 0.500 0.500 594 69 ' '
2 -0.500 1.000 0.000 594 69 ' '
